data_4340876
loop_
_publ_author_name
'Powers, David C.'
'Hwang, Seung Jun'
'Zheng, Shao-Liang'
'Nocera, Daniel G.'

_publ_section_title
;
 Halide-Bridged Binuclear HX-Splitting Catalysts.
;
_journal_issue 17
_journal_name_full 'Inorganic chemistry'
_journal_page_first 9122
_journal_page_last 9128
_journal_paper_doi 10.1021/ic501136m
_journal_volume 53
_journal_year 2014
_chemical_formula_sum 'C32 H35 Br3 F25 N3 O8 P4 Rh2'
_chemical_formula_weight 1634.06
_chemical_name_common Rh2Br3H(tfepma)2(4-F-C6H4NC)
_chemical_name_systematic
; 
 ? 
;
_space_group_IT_number 2
_symmetry_cell_setting triclinic
_symmetry_space_group_name_Hall '-P 1'
_symmetry_space_group_name_H-M 'P -1'
_atom_sites_solution_hydrogens mixed
_audit_creation_method SHELXL-97
_cell_angle_alpha 72.8007(12)
_cell_angle_beta 88.9909(14)
_cell_angle_gamma 70.7741(12)
_cell_formula_units_Z 2
_cell_length_a 11.3409(8)
_cell_length_b 15.5160(12)
_cell_length_c 16.3655(13)
_cell_measurement_reflns_used 29886
_cell_measurement_temperature 15(2)
_cell_measurement_theta_max 14.248
_cell_measurement_theta_min 2.388
_cell_volume 2587.4(3)
_computing_cell_refinement 'SAINT 7.46A (Bruker-AXS, 2009)'
_computing_data_collection 'APEX2 v2009.3.0 (Bruker-AXS, 2009)'
_computing_data_reduction 'SAINT 7.46A (Bruker-AXS, 2009)'
_computing_molecular_graphics 'Bruker SHELXTL (Sheldrick, 2008)'
_computing_publication_material 'Bruker SHELXTL (Sheldrick, 2008)'
_computing_structure_refinement 'SHELXL-97 (Sheldrick, 2008)'
_computing_structure_solution 'SHELXT-2014 (Sheldrick, 2008)'
_diffrn_ambient_temperature 15(2)
_diffrn_measured_fraction_theta_full 0.945
_diffrn_measured_fraction_theta_max 0.945
_diffrn_measurement_device_type 'Bruker D8 goniometer'
_diffrn_measurement_method 'omega and phi scans'
_diffrn_radiation_monochromator 'Si 1 1 1'
_diffrn_radiation_source synchrotron
_diffrn_radiation_type synchrotron
_diffrn_radiation_wavelength 0.41328
_diffrn_reflns_av_R_equivalents 0.0488
_diffrn_reflns_av_sigmaI/netI 0.0526
_diffrn_reflns_limit_h_max 10
_diffrn_reflns_limit_h_min -13
_diffrn_reflns_limit_k_max 17
_diffrn_reflns_limit_k_min -18
_diffrn_reflns_limit_l_max 18
_diffrn_reflns_limit_l_min -19
_diffrn_reflns_number 29464
_diffrn_reflns_theta_full 14.29
_diffrn_reflns_theta_max 14.29
_diffrn_reflns_theta_min 0.76
_exptl_absorpt_coefficient_mu 1.717
_exptl_absorpt_correction_T_max 0.9665
_exptl_absorpt_correction_T_min 0.9191
_exptl_absorpt_correction_type multi-scan
_exptl_absorpt_process_details 'SADABS (Sheldrick, 2008)'
_exptl_crystal_colour red
_exptl_crystal_density_diffrn 2.097
_exptl_crystal_density_method 'not measured'
_exptl_crystal_description block
_exptl_crystal_F_000 1584
_exptl_crystal_size_max 0.05
_exptl_crystal_size_mid 0.02
_exptl_crystal_size_min 0.02
_refine_diff_density_max 1.887
_refine_diff_density_min -1.550
_refine_diff_density_rms 0.277
_refine_ls_extinction_method none
_refine_ls_goodness_of_fit_ref 1.090
_refine_ls_hydrogen_treatment mixed
_refine_ls_matrix_type full
_refine_ls_number_parameters 664
_refine_ls_number_reflns 8739
_refine_ls_number_restraints 59
_refine_ls_restrained_S_all 1.087
_refine_ls_R_factor_all 0.0531
_refine_ls_R_factor_gt 0.0431
_refine_ls_shift/su_max 0.007
_refine_ls_shift/su_mean 0.000
_refine_ls_structure_factor_coef Fsqd
_refine_ls_weighting_details
;
 w=1/[\s^2^(Fo^2^)+(0.0723P)^2^+9.9682P]
 where P=(Fo^2^+2Fc^2^)/3
;
_refine_ls_weighting_scheme calc
_refine_ls_wR_factor_gt 0.1195
_refine_ls_wR_factor_ref 0.1362
_reflns_number_gt 7443
_reflns_number_total 8739
_reflns_threshold_expression >2sigma(I)
_cod_data_source_file ic501136m_si_002.cif
_cod_data_source_block Rh2Br3H(tfepma)2(4-F-C6H4NC)
_cod_depositor_comments
;
The following automatic conversions were performed:

'_symmetry_cell_setting' value 'Triclinic' changed to 'triclinic'
according to
/home/saulius/struct/COD-crude-data--automatic-downloads/rss-feeds/ACS/lib/dictionaries/cif_core.dic
dictionary named 'cif_core.dic' version 2.4.2 from 2011-04-26.

Automatic conversion script
Id: cif_fix_values 2281 2013-09-26 08:29:07Z andrius 

 Adding full bibliography for 4340872--4340876.cif.
;
_cod_original_sg_symbol_H-M P-1
_cod_database_code 4340876

loop_
_symmetry_equiv_pos_as_xyz
'x, y, z'
'-x, -y, -z'

loop_
_atom_site_label
_atom_site_type_symbol
_atom_site_fract_x
_atom_site_fract_y
_atom_site_fract_z
_atom_site_U_iso_or_equiv
_atom_site_adp_type
_atom_site_occupancy
_atom_site_symmetry_multiplicity
_atom_site_calc_flag
_atom_site_refinement_flags
_atom_site_disorder_assembly
_atom_site_disorder_group
C1 C 0.7821(7) 0.2225(5) 0.4450(4) 0.0235(16) Uani 1 1 d . . .
H1A H 0.8616 0.2159 0.4173 0.028 Uiso 1 1 calc R . .
H1B H 0.7704 0.1593 0.4631 0.028 Uiso 1 1 calc R . .
C2 C 0.7856(7) 0.2566(5) 0.5201(5) 0.0272(16) Uani 1 1 d . . .
C3 C 0.4063(7) 0.3587(5) 0.3363(5) 0.0278(17) Uani 1 1 d . . .
H3A H 0.4415 0.3426 0.3960 0.033 Uiso 1 1 calc R . .
H3B H 0.3709 0.3092 0.3332 0.033 Uiso 1 1 calc R . .
C4 C 0.3071(7) 0.4554(5) 0.3099(5) 0.0296(18) Uani 1 1 d . . .
C5 C 1.0238(6) 0.2513(5) 0.1972(5) 0.0251(16) Uani 1 1 d . . .
H5A H 1.0923 0.2306 0.1614 0.030 Uiso 1 1 calc R . .
H5B H 1.0100 0.1936 0.2357 0.030 Uiso 1 1 calc R . .
C6 C 1.0586(6) 0.3057(5) 0.2492(4) 0.0236(15) Uani 1 1 d . . .
C7 C 0.7320(6) 0.3537(4) -0.0159(4) 0.0184(14) Uani 1 1 d . . .
H7A H 0.7724 0.2846 -0.0093 0.022 Uiso 1 1 calc R . .
H7B H 0.7881 0.3881 -0.0452 0.022 Uiso 1 1 calc R . .
C8 C 0.6084(6) 0.3920(4) -0.0672(4) 0.0183(14) Uani 1 1 d . . .
C9 C 0.7053(7) 0.4378(4) 0.2194(4) 0.0227(15) Uani 1 1 d . . .
H9A H 0.6230 0.4828 0.1920 0.034 Uiso 1 1 calc R . .
H9B H 0.7711 0.4542 0.1853 0.034 Uiso 1 1 calc R . .
H9C H 0.7166 0.4417 0.2773 0.034 Uiso 1 1 calc R . .
C10 C 0.7431(6) -0.1152(4) 0.4523(4) 0.0175(14) Uani 1 1 d . . .
H10A H 0.7039 -0.1081 0.5056 0.021 Uiso 1 1 calc R . .
H10B H 0.7930 -0.0720 0.4362 0.021 Uiso 1 1 calc R . .
C11 C 0.8256(7) -0.2175(5) 0.4661(4) 0.0236(16) Uani 1 1 d . . .
C12 C 0.3890(7) 0.0212(6) 0.3239(5) 0.0314(17) Uani 1 1 d . . .
H12A H 0.3602 0.0908 0.3166 0.038 Uiso 1 1 calc R . .
H12B H 0.4201 -0.0141 0.3848 0.038 Uiso 1 1 calc R . .
C13 C 0.2848(6) -0.0056(5) 0.2997(4) 0.0247(16) Uani 1 1 d . . .
C14 C 1.0142(6) -0.1211(4) 0.2171(4) 0.0191(14) Uani 1 1 d . . .
H14A H 0.9844 -0.1259 0.2750 0.023 Uiso 1 1 calc R . .
H14B H 1.0610 -0.0756 0.2041 0.023 Uiso 1 1 calc R . .
C15 C 1.0964(6) -0.2177(4) 0.2135(4) 0.0195(14) Uani 1 1 d . . .
C16 C 0.7411(6) 0.0497(4) -0.0128(4) 0.0165(13) Uani 1 1 d . . .
H16A H 0.8055 0.0039 -0.0355 0.020 Uiso 1 1 calc R . .
H16B H 0.7733 0.1007 -0.0094 0.020 Uiso 1 1 calc R . .
C17 C 0.6212(7) 0.0924(5) -0.0702(4) 0.0236(15) Uani 1 1 d . . .
C18 C 0.6967(6) -0.1546(4) 0.2236(4) 0.0180(14) Uani 1 1 d . . .
H18A H 0.6570 -0.1817 0.2738 0.027 Uiso 1 1 calc R . .
H18B H 0.7807 -0.1997 0.2235 0.027 Uiso 1 1 calc R . .
H18C H 0.6459 -0.1430 0.1711 0.027 Uiso 1 1 calc R . .
C19 C 0.5047(6) 0.1962(4) 0.2087(4) 0.0195(14) Uani 1 1 d . . .
C20 C 0.3225(6) 0.2764(5) 0.0898(4) 0.0209(15) Uani 1 1 d . . .
C21 C 0.2841(7) 0.2182(5) 0.0539(4) 0.0294(17) Uani 1 1 d . . .
H21 H 0.3266 0.1509 0.0715 0.035 Uiso 1 1 calc R . .
C22 C 0.1840(7) 0.2592(5) -0.0075(4) 0.0290(17) Uani 1 1 d . . .
H22 H 0.1551 0.2212 -0.0328 0.035 Uiso 1 1 calc R . .
C23 C 0.1260(7) 0.3588(5) -0.0313(4) 0.0290(17) Uani 1 1 d . . .
C24 C 0.1670(7) 0.4159(5) 0.0008(5) 0.0311(17) Uani 1 1 d . . .
H24 H 0.1290 0.4837 -0.0201 0.037 Uiso 1 1 calc R . .
C25 C 0.2643(7) 0.3743(5) 0.0637(5) 0.0330(18) Uani 1 1 d . . .
H25 H 0.2916 0.4129 0.0891 0.040 Uiso 1 1 calc R . .
N1 N 0.7133(5) 0.3377(3) 0.2251(3) 0.0169(12) Uani 1 1 d . . .
N2 N 0.7065(5) -0.0609(3) 0.2274(3) 0.0162(12) Uani 1 1 d . . .
N3 N 0.4214(5) 0.2337(4) 0.1544(3) 0.0197(12) Uani 1 1 d . . .
O1 O 0.6779(4) 0.2931(3) 0.3858(3) 0.0219(10) Uani 1 1 d . . .
O2 O 0.5013(4) 0.3623(3) 0.2787(3) 0.0188(10) Uani 1 1 d . . .
O3 O 0.9116(4) 0.3129(3) 0.1436(3) 0.0170(9) Uani 1 1 d . . .
O4 O 0.7101(4) 0.3676(3) 0.0666(3) 0.0162(9) Uani 1 1 d . . .
O5 O 0.6480(4) -0.0916(3) 0.3842(3) 0.0138(9) Uani 1 1 d . . .
O6 O 0.4877(4) -0.0026(3) 0.2691(3) 0.0167(9) Uani 1 1 d . . .
O7 O 0.9108(4) -0.0892(3) 0.1543(3) 0.0172(9) Uani 1 1 d . . .
O8 O 0.7132(4) 0.0017(3) 0.0697(3) 0.0180(10) Uani 1 1 d . . .
F1 F 0.8092(4) 0.3382(3) 0.5020(3) 0.0322(10) Uani 1 1 d . . .
F2 F 0.8779(4) 0.1892(3) 0.5783(2) 0.0294(9) Uani 1 1 d . . .
F3 F 0.6775(4) 0.2692(3) 0.5574(3) 0.0399(11) Uani 1 1 d . . .
F4 F 0.2577(4) 0.4819(3) 0.2284(3) 0.0329(10) Uani 1 1 d . . .
F5 F 0.3478(4) 0.5244(3) 0.3168(2) 0.0312(10) Uani 1 1 d . . .
F6 F 0.2127(5) 0.4549(3) 0.3605(3) 0.0541(15) Uani 1 1 d . . .
F7 F 1.1711(4) 0.2539(3) 0.2928(3) 0.0330(10) Uani 1 1 d . . .
F8 F 1.0637(4) 0.3887(3) 0.2035(3) 0.0417(11) Uani 1 1 d . . .
F9 F 0.9746(4) 0.3213(3) 0.3077(3) 0.0373(11) Uani 1 1 d . . .
F10 F 0.6200(4) 0.3770(3) -0.1437(2) 0.0283(9) Uani 1 1 d . . .
F11 F 0.5538(4) 0.4875(3) -0.0823(2) 0.0262(9) Uani 1 1 d . . .
F12 F 0.5262(4) 0.3520(3) -0.0273(3) 0.0315(10) Uani 1 1 d . . .
F13 F 0.8820(4) -0.2301(3) 0.3958(2) 0.0289(10) Uani 1 1 d . . .
F14 F 0.9170(4) -0.2415(3) 0.5286(2) 0.0305(10) Uani 1 1 d . . .
F15 F 0.7646(4) -0.2791(3) 0.4894(3) 0.0326(10) Uani 1 1 d . . .
F16 F 0.3179(5) -0.1002(3) 0.3121(3) 0.0480(12) Uani 1 1 d . . .
F17 F 0.2401(4) 0.0385(3) 0.2176(3) 0.0362(10) Uani 1 1 d . . .
F18 F 0.1904(4) 0.0167(4) 0.3477(3) 0.0454(12) Uani 1 1 d . . .
F19 F 1.1981(4) -0.2507(3) 0.2696(2) 0.0252(9) Uani 1 1 d . . .
F20 F 1.1369(4) -0.2148(3) 0.1364(2) 0.0279(9) Uani 1 1 d . . .
F21 F 1.0376(4) -0.2823(3) 0.2343(3) 0.0303(10) Uani 1 1 d . . .
F22 F 0.6420(4) 0.1387(3) -0.1491(2) 0.0373(11) Uani 1 1 d . . .
F23 F 0.5750(4) 0.0254(3) -0.0777(2) 0.0299(9) Uani 1 1 d . . .
F24 F 0.5310(4) 0.1537(3) -0.0422(3) 0.0358(11) Uani 1 1 d . . .
F25 F 0.0255(4) 0.3984(3) -0.0899(3) 0.0445(12) Uani 1 1 d . . .
P1 P 0.63759(16) 0.28181(11) 0.29723(10) 0.0153(4) Uani 1 1 d . . .
P2 P 0.78432(15) 0.28674(11) 0.15249(10) 0.0144(3) Uani 1 1 d . . .
P3 P 0.62592(15) -0.00839(11) 0.29508(10) 0.0133(3) Uani 1 1 d . . .
P4 P 0.78432(15) -0.00449(11) 0.15645(10) 0.0133(3) Uani 1 1 d . . .
Br1 Br 0.55027(6) 0.11466(4) 0.43883(4) 0.01816(16) Uani 1 1 d . . .
Br2 Br 0.88284(5) 0.06088(4) 0.33260(4) 0.01373(15) Uani 1 1 d . . .
Br3 Br 0.97753(5) 0.11680(4) 0.07677(4) 0.01528(15) Uani 1 1 d . . .
Rh1 Rh 0.64444(4) 0.13477(3) 0.29243(3) 0.01262(13) Uani 1 1 d . . .
Rh2 Rh 0.79633(4) 0.13371(3) 0.16908(3) 0.01198(13) Uani 1 1 d . . .
C1S C 0.9302(13) 0.5291(8) 0.3840(7) 0.0510(14) Uani 0.732(9) 1 d PDU A 1
H1SA H 0.9434 0.5595 0.4260 0.076 Uiso 0.732(9) 1 calc PR A 1
H1SB H 0.9841 0.5398 0.3373 0.076 Uiso 0.732(9) 1 calc PR A 1
H1SC H 0.9509 0.4601 0.4120 0.076 Uiso 0.732(9) 1 calc PR A 1
C2S C 0.8076(6) 0.5682(6) 0.3513(5) 0.0510(14) Uani 0.732(9) 1 d PGU A 1
C3S C 0.7096(9) 0.5691(6) 0.4037(4) 0.0510(14) Uani 0.732(9) 1 d PGDU A 1
H3S H 0.7269 0.5415 0.4642 0.061 Uiso 0.732(9) 1 calc PR A 1
C4S C 0.5862(7) 0.6103(6) 0.3675(5) 0.0510(14) Uani 0.732(9) 1 d PGU A 1
H4S H 0.5193 0.6109 0.4033 0.061 Uiso 0.732(9) 1 calc PR A 1
C5S C 0.5609(6) 0.6506(7) 0.2790(5) 0.0510(14) Uani 0.732(9) 1 d PGU A 1
H5S H 0.4766 0.6787 0.2543 0.061 Uiso 0.732(9) 1 calc PR A 1
C6S C 0.6589(8) 0.6497(7) 0.2267(4) 0.0510(14) Uani 0.732(9) 1 d PGU A 1
H6S H 0.6415 0.6772 0.1662 0.061 Uiso 0.732(9) 1 calc PR A 1
C7S C 0.7822(7) 0.6085(7) 0.2628(5) 0.0510(14) Uani 0.732(9) 1 d PGDU A 1
H7S H 0.8492 0.6079 0.2271 0.061 Uiso 0.732(9) 1 calc PR A 1
C1T C 0.590(3) 0.558(2) 0.463(2) 0.0510(14) Uani 0.268(9) 1 d PD A 2
H1TA H 0.5040 0.5625 0.4481 0.076 Uiso 0.268(9) 1 calc PR A 2
H1TB H 0.5871 0.6027 0.4950 0.076 Uiso 0.268(9) 1 calc PR A 2
H1TC H 0.6369 0.4924 0.4981 0.076 Uiso 0.268(9) 1 calc PR A 2
C2T C 0.646(2) 0.5807(17) 0.3898(11) 0.0510(14) Uani 0.268(9) 1 d PG A 2
C3T C 0.5720(16) 0.6308(17) 0.3127(14) 0.0510(14) Uani 0.268(9) 1 d PGD A 2
H3T H 0.4833 0.6495 0.3120 0.061 Uiso 0.268(9) 1 calc PR A 2
C4T C 0.628(2) 0.6533(19) 0.2365(11) 0.0510(14) Uani 0.268(9) 1 d PG A 2
H4T H 0.5769 0.6875 0.1838 0.061 Uiso 0.268(9) 1 calc PR A 2
C5T C 0.757(2) 0.6259(19) 0.2375(12) 0.0510(14) Uani 0.268(9) 1 d PG A 2
H5T H 0.7954 0.6413 0.1855 0.061 Uiso 0.268(9) 1 calc PR A 2
C6T C 0.8316(17) 0.5759(17) 0.3147(15) 0.0510(14) Uani 0.268(9) 1 d PG A 2
H6T H 0.9203 0.5571 0.3153 0.061 Uiso 0.268(9) 1 calc PR A 2
C7T C 0.7761(19) 0.5533(17) 0.3908(11) 0.0510(14) Uani 0.268(9) 1 d PGD A 2
H7T H 0.8268 0.5191 0.4435 0.061 Uiso 0.268(9) 1 calc PR A 2
H2 H 0.690(7) 0.166(5) 0.094(5) 0.04(2) Uiso 1 1 d . . .

loop_
_atom_site_aniso_label
_atom_site_aniso_U_11
_atom_site_aniso_U_22
_atom_site_aniso_U_33
_atom_site_aniso_U_23
_atom_site_aniso_U_13
_atom_site_aniso_U_12
C1 0.024(4) 0.019(3) 0.017(3) -0.004(3) -0.006(3) 0.003(3)
C2 0.020(4) 0.030(4) 0.028(4) -0.011(3) 0.000(3) -0.002(3)
C3 0.025(4) 0.020(4) 0.031(4) -0.003(3) 0.006(3) -0.001(3)
C4 0.030(4) 0.016(4) 0.031(4) 0.000(3) 0.012(3) 0.002(3)
C5 0.014(4) 0.023(4) 0.034(4) -0.004(3) -0.006(3) -0.003(3)
C6 0.021(4) 0.032(4) 0.017(3) -0.007(3) -0.002(3) -0.007(3)
C7 0.017(3) 0.017(3) 0.018(3) -0.004(3) 0.003(3) -0.002(3)
C8 0.018(4) 0.021(3) 0.015(3) -0.006(3) -0.002(3) -0.005(3)
C9 0.028(4) 0.014(3) 0.025(4) -0.010(3) -0.003(3) -0.001(3)
C10 0.015(3) 0.022(3) 0.012(3) -0.001(3) -0.002(3) -0.006(3)
C11 0.029(4) 0.020(4) 0.015(3) -0.003(3) -0.001(3) -0.002(3)
C12 0.027(4) 0.041(5) 0.023(4) -0.005(3) 0.003(3) -0.012(3)
C13 0.016(4) 0.029(4) 0.029(4) -0.006(3) -0.001(3) -0.009(3)
C14 0.018(4) 0.016(3) 0.017(3) -0.003(3) -0.007(3) 0.001(3)
C15 0.023(4) 0.015(3) 0.018(3) -0.003(3) 0.000(3) -0.006(3)
C16 0.024(4) 0.016(3) 0.015(3) -0.007(3) 0.004(3) -0.010(3)
C17 0.029(4) 0.026(4) 0.021(4) -0.008(3) 0.000(3) -0.016(3)
C18 0.023(4) 0.016(3) 0.023(3) -0.008(3) 0.001(3) -0.014(3)
C19 0.024(4) 0.013(3) 0.023(4) -0.005(3) 0.007(3) -0.009(3)
C20 0.019(4) 0.020(3) 0.020(3) -0.003(3) -0.004(3) -0.003(3)
C21 0.038(5) 0.029(4) 0.016(3) 0.004(3) -0.005(3) -0.014(3)
C22 0.035(4) 0.037(4) 0.023(4) -0.003(3) -0.004(3) -0.028(4)
C23 0.021(4) 0.037(4) 0.016(3) 0.008(3) -0.006(3) -0.006(3)
C24 0.023(4) 0.024(4) 0.040(4) -0.008(3) -0.012(3) -0.001(3)
C25 0.028(4) 0.029(4) 0.031(4) -0.007(3) -0.009(3) 0.003(3)
N1 0.020(3) 0.010(3) 0.020(3) -0.006(2) -0.001(2) -0.003(2)
N2 0.023(3) 0.011(3) 0.015(3) -0.004(2) -0.001(2) -0.005(2)
N3 0.017(3) 0.018(3) 0.017(3) -0.001(2) -0.002(2) -0.001(2)
O1 0.031(3) 0.016(2) 0.013(2) -0.0050(18) -0.0072(19) 0.000(2)
O2 0.018(2) 0.013(2) 0.017(2) -0.0045(18) 0.0032(19) 0.0043(18)
O3 0.013(2) 0.013(2) 0.024(2) -0.0041(18) -0.0050(19) -0.0049(18)
O4 0.018(2) 0.010(2) 0.016(2) -0.0037(17) -0.0022(18) 0.0006(18)
O5 0.015(2) 0.011(2) 0.014(2) -0.0005(17) -0.0025(17) -0.0055(17)
O6 0.014(2) 0.020(2) 0.014(2) -0.0023(18) 0.0010(18) -0.0062(18)
O7 0.016(2) 0.012(2) 0.022(2) -0.0061(18) -0.0023(19) -0.0016(18)
O8 0.022(3) 0.017(2) 0.014(2) -0.0026(18) -0.0005(19) -0.0071(19)
F1 0.043(3) 0.016(2) 0.037(2) -0.0107(18) -0.012(2) -0.0053(18)
F2 0.029(2) 0.026(2) 0.026(2) -0.0048(17) -0.0123(18) -0.0025(18)
F3 0.025(2) 0.062(3) 0.026(2) -0.017(2) 0.0044(19) -0.003(2)
F4 0.023(2) 0.020(2) 0.048(3) -0.0056(19) 0.000(2) -0.0024(17)
F5 0.045(3) 0.017(2) 0.028(2) -0.0085(17) 0.0070(19) -0.0029(18)
F6 0.046(3) 0.021(2) 0.070(3) 0.001(2) 0.041(3) 0.006(2)
F7 0.018(2) 0.051(3) 0.028(2) -0.015(2) -0.0049(17) -0.0063(19)
F8 0.038(3) 0.037(3) 0.051(3) -0.006(2) -0.007(2) -0.021(2)
F9 0.024(2) 0.060(3) 0.026(2) -0.020(2) -0.0028(18) -0.005(2)
F10 0.035(2) 0.026(2) 0.019(2) -0.0091(17) -0.0010(18) -0.0028(18)
F11 0.026(2) 0.018(2) 0.023(2) -0.0036(16) -0.0021(17) 0.0054(16)
F12 0.026(2) 0.042(3) 0.031(2) -0.0092(19) 0.0014(18) -0.0185(19)
F13 0.025(2) 0.033(2) 0.020(2) -0.0136(17) 0.0003(17) 0.0059(18)
F14 0.027(2) 0.031(2) 0.021(2) -0.0057(17) -0.0113(17) 0.0051(18)
F15 0.047(3) 0.018(2) 0.028(2) -0.0046(17) 0.006(2) -0.0071(19)
F16 0.041(3) 0.041(3) 0.068(3) -0.015(2) 0.007(3) -0.023(2)
F17 0.020(2) 0.048(3) 0.035(2) -0.008(2) -0.0080(19) -0.0077(19)
F18 0.018(2) 0.064(3) 0.051(3) -0.011(2) 0.007(2) -0.016(2)
F19 0.024(2) 0.019(2) 0.026(2) -0.0068(16) -0.0055(17) 0.0019(16)
F20 0.030(2) 0.027(2) 0.022(2) -0.0108(17) 0.0051(17) 0.0005(17)
F21 0.032(2) 0.016(2) 0.038(2) -0.0040(17) 0.0005(19) -0.0047(17)
F22 0.051(3) 0.045(3) 0.017(2) 0.0017(19) -0.0067(19) -0.027(2)
F23 0.037(3) 0.037(2) 0.024(2) -0.0076(18) -0.0046(18) -0.025(2)
F24 0.026(2) 0.023(2) 0.045(3) -0.0048(19) -0.006(2) 0.0040(18)
F25 0.021(2) 0.060(3) 0.041(3) 0.001(2) -0.015(2) -0.013(2)
P1 0.0171(9) 0.0110(8) 0.0148(8) -0.0047(6) -0.0015(7) -0.0001(6)
P2 0.0140(8) 0.0103(8) 0.0164(8) -0.0036(6) -0.0023(7) -0.0013(6)
P3 0.0118(8) 0.0120(8) 0.0142(8) -0.0024(6) 0.0002(6) -0.0030(6)
P4 0.0142(9) 0.0101(8) 0.0143(8) -0.0039(6) 0.0003(6) -0.0023(6)
Br1 0.0192(3) 0.0149(3) 0.0165(3) -0.0044(2) 0.0040(2) -0.0011(2)
Br2 0.0121(3) 0.0113(3) 0.0155(3) -0.0044(2) -0.0016(2) -0.0006(2)
Br3 0.0130(3) 0.0130(3) 0.0180(3) -0.0044(2) 0.0018(2) -0.0024(2)
Rh1 0.0108(3) 0.0099(2) 0.0144(2) -0.00358(18) -0.00027(18) -0.00002(18)
Rh2 0.0123(3) 0.0086(2) 0.0132(2) -0.00302(18) -0.00069(18) -0.00154(18)
C1S 0.078(3) 0.023(2) 0.055(3) -0.016(2) -0.006(2) -0.017(2)
C2S 0.078(3) 0.023(2) 0.055(3) -0.016(2) -0.006(2) -0.017(2)
C3S 0.078(3) 0.023(2) 0.055(3) -0.016(2) -0.006(2) -0.017(2)
C4S 0.078(3) 0.023(2) 0.055(3) -0.016(2) -0.006(2) -0.017(2)
C5S 0.078(3) 0.023(2) 0.055(3) -0.016(2) -0.006(2) -0.017(2)
C6S 0.078(3) 0.023(2) 0.055(3) -0.016(2) -0.006(2) -0.017(2)
C7S 0.078(3) 0.023(2) 0.055(3) -0.016(2) -0.006(2) -0.017(2)
C1T 0.078(3) 0.023(2) 0.055(3) -0.016(2) -0.006(2) -0.017(2)
C2T 0.078(3) 0.023(2) 0.055(3) -0.016(2) -0.006(2) -0.017(2)
C3T 0.078(3) 0.023(2) 0.055(3) -0.016(2) -0.006(2) -0.017(2)
C4T 0.078(3) 0.023(2) 0.055(3) -0.016(2) -0.006(2) -0.017(2)
C5T 0.078(3) 0.023(2) 0.055(3) -0.016(2) -0.006(2) -0.017(2)
C6T 0.078(3) 0.023(2) 0.055(3) -0.016(2) -0.006(2) -0.017(2)
C7T 0.078(3) 0.023(2) 0.055(3) -0.016(2) -0.006(2) -0.017(2)

loop_
_atom_type_symbol
_atom_type_description
_atom_type_scat_dispersion_real
_atom_type_scat_dispersion_imag
_atom_type_scat_source
C C 0.0000 0.0000 'International Tables Vol C Tables 4.2.6.8 and 6.1.1.4'
H H 0.0000 0.0000 'International Tables Vol C Tables 4.2.6.8 and 6.1.1.4'
Br Br 0.2880 0.9630 'International Tables Vol C Tables 4.2.6.8 and 6.1.1.4'
F F 0.0040 0.0030 'International Tables Vol C Tables 4.2.6.8 and 6.1.1.4'
N N 0.0000 0.0010 'International Tables Vol C Tables 4.2.6.8 and 6.1.1.4'
O O 0.0020 0.0020 'International Tables Vol C Tables 4.2.6.8 and 6.1.1.4'
P P 0.0350 0.0310 'International Tables Vol C Tables 4.2.6.8 and 6.1.1.4'
Rh Rh -0.3410 2.3820 'International Tables Vol C Tables 4.2.6.8 and 6.1.1.4'

loop_
_geom_angle_atom_site_label_1
_geom_angle_atom_site_label_2
_geom_angle_atom_site_label_3
_geom_angle
O1 C1 C2 107.1(5)
F1 C2 F3 107.5(5)
F1 C2 F2 107.4(6)
F3 C2 F2 108.0(6)
F1 C2 C1 114.0(6)
F3 C2 C1 111.7(6)
F2 C2 C1 108.1(5)
O2 C3 C4 107.1(5)
F5 C4 F6 107.1(6)
F5 C4 F4 107.0(5)
F6 C4 F4 107.0(7)
F5 C4 C3 113.0(7)
F6 C4 C3 109.5(6)
F4 C4 C3 112.8(6)
O3 C5 C6 108.4(5)
F8 C6 F7 107.9(6)
F8 C6 F9 107.6(6)
F7 C6 F9 107.3(5)
F8 C6 C5 113.8(6)
F7 C6 C5 109.8(5)
F9 C6 C5 110.2(6)
O4 C7 C8 107.8(5)
F10 C8 F12 107.6(5)
F10 C8 F11 106.9(5)
F12 C8 F11 106.1(5)
F10 C8 C7 111.5(5)
F12 C8 C7 112.4(5)
F11 C8 C7 112.0(5)
O5 C10 C11 107.2(5)
F15 C11 F13 107.3(5)
F15 C11 F14 108.0(5)
F13 C11 F14 107.1(5)
F15 C11 C10 113.2(6)
F13 C11 C10 112.3(5)
F14 C11 C10 108.8(5)
O6 C12 C13 108.1(6)
F18 C13 F17 107.5(6)
F18 C13 F16 106.6(6)
F17 C13 F16 107.0(6)
F18 C13 C12 110.3(6)
F17 C13 C12 112.9(6)
F16 C13 C12 112.2(6)
O7 C14 C15 106.7(5)
F20 C15 F21 107.8(5)
F20 C15 F19 107.2(5)
F21 C15 F19 107.4(5)
F20 C15 C14 112.4(5)
F21 C15 C14 112.1(6)
F19 C15 C14 109.7(5)
O8 C16 C17 106.9(5)
F24 C17 F22 108.3(6)
F24 C17 F23 106.3(6)
F22 C17 F23 107.2(5)
F24 C17 C16 112.9(5)
F22 C17 C16 109.5(5)
F23 C17 C16 112.4(6)
N3 C19 Rh1 177.4(6)
C25 C20 C21 121.3(6)
C25 C20 N3 119.9(6)
C21 C20 N3 118.8(6)
C22 C21 C20 119.3(7)
C21 C22 C23 117.7(7)
F25 C23 C24 119.6(7)
F25 C23 C22 117.4(7)
C24 C23 C22 123.0(6)
C23 C24 C25 118.8(7)
C24 C25 C20 119.8(7)
C9 N1 P1 119.6(4)
C9 N1 P2 120.7(4)
P1 N1 P2 119.3(3)
C18 N2 P3 119.6(4)
C18 N2 P4 120.3(4)
P3 N2 P4 119.7(3)
C19 N3 C20 178.8(6)
C1 O1 P1 123.3(4)
C3 O2 P1 122.6(4)
C5 O3 P2 121.4(4)
C7 O4 P2 121.0(4)
C10 O5 P3 125.3(4)
C12 O6 P3 119.7(4)
C14 O7 P4 121.3(4)
C16 O8 P4 121.8(4)
O2 P1 O1 97.9(2)
O2 P1 N1 100.0(2)
O1 P1 N1 104.5(3)
O2 P1 Rh1 115.55(19)
O1 P1 Rh1 119.45(17)
N1 P1 Rh1 116.24(18)
O4 P2 O3 96.1(2)
O4 P2 N1 99.4(2)
O3 P2 N1 103.0(3)
O4 P2 Rh2 117.62(17)
O3 P2 Rh2 118.97(16)
N1 P2 Rh2 117.90(19)
O5 P3 O6 96.7(2)
O5 P3 N2 105.4(2)
O6 P3 N2 100.7(2)
O5 P3 Rh1 119.66(17)
O6 P3 Rh1 114.81(17)
N2 P3 Rh1 116.38(19)
O7 P4 O8 97.2(2)
O7 P4 N2 103.0(2)
O8 P4 N2 98.8(3)
O7 P4 Rh2 119.27(18)
O8 P4 Rh2 117.24(17)
N2 P4 Rh2 117.51(18)
Rh1 Br2 Rh2 60.560(18)
C19 Rh1 P1 89.06(19)
C19 Rh1 P3 87.80(19)
P1 Rh1 P3 172.35(6)
C19 Rh1 Br2 150.70(19)
P1 Rh1 Br2 92.86(5)
P3 Rh1 Br2 93.29(4)
C19 Rh1 Br1 105.37(19)
P1 Rh1 Br1 86.41(4)
P3 Rh1 Br1 87.70(4)
Br2 Rh1 Br1 103.93(2)
C19 Rh1 Rh2 89.74(19)
P1 Rh1 Rh2 93.75(4)
P3 Rh1 Rh2 93.21(4)
Br2 Rh1 Rh2 60.957(19)
Br1 Rh1 Rh2 164.88(3)
P4 Rh2 P2 167.22(6)
P4 Rh2 Br3 88.74(4)
P2 Rh2 Br3 89.20(5)
P4 Rh2 Rh1 92.72(4)
P2 Rh2 Rh1 91.94(4)
Br3 Rh2 Rh1 167.89(3)
P4 Rh2 Br2 95.22(4)
P2 Rh2 Br2 97.36(4)
Br3 Rh2 Br2 109.42(3)
Rh1 Rh2 Br2 58.483(19)
C1S C2S C3S 122.1(6)
C1S C2S C7S 117.9(6)
C3S C2S C7S 120.0
C2S C3S C4S 120.0
C5S C4S C3S 120.0
C6S C5S C4S 120.0
C5S C6S C7S 120.0
C6S C7S C2S 120.0
C1T C2T C3T 118.7(8)
C1T C2T C7T 121.3(8)
C3T C2T C7T 120.0
C4T C3T C2T 120.0
C3T C4T C5T 120.0
C6T C5T C4T 120.0
C5T C6T C7T 120.0
C6T C7T C2T 120.0

loop_
_geom_bond_atom_site_label_1
_geom_bond_atom_site_label_2
_geom_bond_distance
C1 O1 1.447(7)
C1 C2 1.481(9)
C2 F1 1.328(8)
C2 F3 1.341(8)
C2 F2 1.350(8)
C3 O2 1.423(8)
C3 C4 1.492(9)
C4 F5 1.331(9)
C4 F6 1.342(8)
C4 F4 1.347(9)
C5 O3 1.430(8)
C5 C6 1.499(10)
C6 F8 1.303(8)
C6 F7 1.342(8)
C6 F9 1.355(8)
C7 O4 1.434(7)
C7 C8 1.491(9)
C8 F10 1.336(7)
C8 F12 1.342(8)
C8 F11 1.350(7)
C9 N1 1.501(8)
C10 O5 1.442(7)
C10 C11 1.504(9)
C11 F15 1.322(8)
C11 F13 1.341(7)
C11 F14 1.347(8)
C12 O6 1.443(8)
C12 C13 1.471(10)
C13 F18 1.330(8)
C13 F17 1.336(8)
C13 F16 1.342(8)
C14 O7 1.426(7)
C14 C15 1.499(8)
C15 F20 1.328(7)
C15 F21 1.340(8)
C15 F19 1.344(8)
C16 O8 1.423(7)
C16 C17 1.501(9)
C17 F24 1.327(8)
C17 F22 1.339(8)
C17 F23 1.344(8)
C18 N2 1.512(8)
C19 N3 1.176(8)
C19 Rh1 1.899(7)
C20 C25 1.375(9)
C20 C21 1.390(10)
C20 N3 1.397(8)
C21 C22 1.374(10)
C22 C23 1.398(10)
C23 F25 1.352(8)
C23 C24 1.354(10)
C24 C25 1.368(10)
N1 P1 1.653(6)
N1 P2 1.669(5)
N2 P3 1.653(5)
N2 P4 1.663(5)
O1 P1 1.602(4)
O2 P1 1.601(4)
O3 P2 1.616(5)
O4 P2 1.600(4)
O5 P3 1.595(4)
O6 P3 1.598(5)
O7 P4 1.603(4)
O8 P4 1.607(4)
P1 Rh1 2.2818(16)
P2 Rh2 2.2666(16)
P3 Rh1 2.2870(16)
P4 Rh2 2.2616(16)
Br1 Rh1 2.5817(7)
Br2 Rh1 2.5753(7)
Br2 Rh2 2.6411(7)
Br3 Rh2 2.5187(7)
Rh1 Rh2 2.6309(6)
C1S C2S 1.366(14)
C2S C3S 1.3900
C2S C7S 1.3900
C3S C4S 1.3900
C4S C5S 1.3900
C5S C6S 1.3900
C6S C7S 1.3900
C1T C2T 1.35(4)
C2T C3T 1.3900
C2T C7T 1.3900
C3T C4T 1.3900
C4T C5T 1.3900
C5T C6T 1.3900
C6T C7T 1.3900

loop_
_geom_torsion_atom_site_label_1
_geom_torsion_atom_site_label_2
_geom_torsion_atom_site_label_3
_geom_torsion_atom_site_label_4
_geom_torsion
O1 C1 C2 F1 -64.1(8)
O1 C1 C2 F3 58.0(7)
O1 C1 C2 F2 176.7(5)
O2 C3 C4 F5 -63.0(8)
O2 C3 C4 F6 177.7(6)
O2 C3 C4 F4 58.6(8)
O3 C5 C6 F8 -51.9(8)
O3 C5 C6 F7 -172.9(5)
O3 C5 C6 F9 69.1(7)
O4 C7 C8 F10 -176.6(5)
O4 C7 C8 F12 -55.6(7)
O4 C7 C8 F11 63.7(6)
O5 C10 C11 F15 -61.0(6)
O5 C10 C11 F13 60.7(7)
O5 C10 C11 F14 179.0(5)
O6 C12 C13 F18 -178.9(5)
O6 C12 C13 F17 -58.6(8)
O6 C12 C13 F16 62.5(7)
O7 C14 C15 F20 59.0(7)
O7 C14 C15 F21 -62.6(7)
O7 C14 C15 F19 178.2(5)
O8 C16 C17 F24 59.3(7)
O8 C16 C17 F22 -180.0(5)
O8 C16 C17 F23 -60.9(6)
C25 C20 C21 C22 -1.7(11)
N3 C20 C21 C22 177.7(6)
C20 C21 C22 C23 0.5(10)
C21 C22 C23 F25 -178.3(6)
C21 C22 C23 C24 2.7(11)
F25 C23 C24 C25 176.3(7)
C22 C23 C24 C25 -4.6(12)
C23 C24 C25 C20 3.4(12)
C21 C20 C25 C24 -0.3(11)
N3 C20 C25 C24 -179.6(7)
Rh1 C19 N3 C20 79(37)
C25 C20 N3 C19 176(100)
C21 C20 N3 C19 -3(33)
C2 C1 O1 P1 -177.6(5)
C4 C3 O2 P1 165.7(5)
C6 C5 O3 P2 -118.3(5)
C8 C7 O4 P2 139.3(4)
C11 C10 O5 P3 -119.8(5)
C13 C12 O6 P3 -163.7(4)
C15 C14 O7 P4 162.4(4)
C17 C16 O8 P4 -147.1(4)
C3 O2 P1 O1 -59.5(5)
C3 O2 P1 N1 -165.8(5)
C3 O2 P1 Rh1 68.6(5)
C1 O1 P1 O2 164.5(5)
C1 O1 P1 N1 -93.0(5)
C1 O1 P1 Rh1 39.2(6)
C9 N1 P1 O2 50.2(5)
P2 N1 P1 O2 -123.0(3)
C9 N1 P1 O1 -50.7(5)
P2 N1 P1 O1 136.0(3)
C9 N1 P1 Rh1 175.3(4)
P2 N1 P1 Rh1 2.1(4)
C7 O4 P2 O3 80.2(5)
C7 O4 P2 N1 -175.5(5)
C7 O4 P2 Rh2 -47.1(5)
C5 O3 P2 O4 -169.2(5)
C5 O3 P2 N1 89.7(5)
C5 O3 P2 Rh2 -42.9(5)
C9 N1 P2 O4 -53.5(5)
P1 N1 P2 O4 119.7(4)
C9 N1 P2 O3 45.0(5)
P1 N1 P2 O3 -141.8(3)
C9 N1 P2 Rh2 178.2(4)
P1 N1 P2 Rh2 -8.6(4)
C10 O5 P3 O6 -162.8(4)
C10 O5 P3 N2 94.2(5)
C10 O5 P3 Rh1 -39.2(5)
C12 O6 P3 O5 60.4(5)
C12 O6 P3 N2 167.5(5)
C12 O6 P3 Rh1 -66.7(5)
C18 N2 P3 O5 46.3(5)
P4 N2 P3 O5 -140.7(3)
C18 N2 P3 O6 -53.7(5)
P4 N2 P3 O6 119.3(3)
C18 N2 P3 Rh1 -178.5(4)
P4 N2 P3 Rh1 -5.5(4)
C14 O7 P4 O8 176.3(5)
C14 O7 P4 N2 -82.8(5)
C14 O7 P4 Rh2 49.5(5)
C16 O8 P4 O7 -78.9(4)
C16 O8 P4 N2 176.7(4)
C16 O8 P4 Rh2 49.4(5)
C18 N2 P4 O7 -45.6(5)
P3 N2 P4 O7 141.5(3)
C18 N2 P4 O8 54.0(5)
P3 N2 P4 O8 -119.0(3)
C18 N2 P4 Rh2 -179.0(4)
P3 N2 P4 Rh2 8.1(4)
N3 C19 Rh1 P1 101(12)
N3 C19 Rh1 P3 -86(12)
N3 C19 Rh1 Br2 7(13)
N3 C19 Rh1 Br1 -173(12)
N3 C19 Rh1 Rh2 7(12)
O2 P1 Rh1 C19 31.0(3)
O1 P1 Rh1 C19 147.4(3)
N1 P1 Rh1 C19 -85.8(3)
O2 P1 Rh1 P3 -34.8(5)
O1 P1 Rh1 P3 81.6(5)
N1 P1 Rh1 P3 -151.6(5)
O2 P1 Rh1 Br2 -178.29(18)
O1 P1 Rh1 Br2 -61.9(2)
N1 P1 Rh1 Br2 65.0(2)
O2 P1 Rh1 Br1 -74.50(18)
O1 P1 Rh1 Br1 41.9(2)
N1 P1 Rh1 Br1 168.7(2)
O2 P1 Rh1 Rh2 120.65(18)
O1 P1 Rh1 Rh2 -123.0(2)
N1 P1 Rh1 Rh2 3.9(2)
O5 P3 Rh1 C19 -141.0(3)
O6 P3 Rh1 C19 -26.8(3)
N2 P3 Rh1 C19 90.4(3)
O5 P3 Rh1 P1 -75.1(5)
O6 P3 Rh1 P1 39.1(5)
N2 P3 Rh1 P1 156.3(5)
O5 P3 Rh1 Br2 68.33(19)
O6 P3 Rh1 Br2 -177.44(17)
N2 P3 Rh1 Br2 -60.3(2)
O5 P3 Rh1 Br1 -35.50(19)
O6 P3 Rh1 Br1 78.73(18)
N2 P3 Rh1 Br1 -164.1(2)
O5 P3 Rh1 Rh2 129.39(19)
O6 P3 Rh1 Rh2 -116.38(18)
N2 P3 Rh1 Rh2 0.8(2)
Rh2 Br2 Rh1 C19 0.5(4)
Rh2 Br2 Rh1 P1 -92.70(4)
Rh2 Br2 Rh1 P3 91.85(4)
Rh2 Br2 Rh1 Br1 -179.71(2)
O7 P4 Rh2 P2 117.0(3)
O8 P4 Rh2 P2 0.2(4)
N2 P4 Rh2 P2 -117.3(3)
O7 P4 Rh2 Br3 36.28(19)
O8 P4 Rh2 Br3 -80.52(19)
N2 P4 Rh2 Br3 161.9(2)
O7 P4 Rh2 Rh1 -131.70(19)
O8 P4 Rh2 Rh1 111.51(19)
N2 P4 Rh2 Rh1 -6.0(2)
O7 P4 Rh2 Br2 -73.11(19)
O8 P4 Rh2 Br2 170.10(19)
N2 P4 Rh2 Br2 52.6(2)
O4 P2 Rh2 P4 1.6(4)
O3 P2 Rh2 P4 -113.6(3)
N1 P2 Rh2 P4 120.6(3)
O4 P2 Rh2 Br3 82.27(19)
O3 P2 Rh2 Br3 -32.94(19)
N1 P2 Rh2 Br3 -158.7(2)
O4 P2 Rh2 Rh1 -109.78(19)
O3 P2 Rh2 Rh1 135.01(19)
N1 P2 Rh2 Rh1 9.3(2)
O4 P2 Rh2 Br2 -168.25(19)
O3 P2 Rh2 Br2 76.54(19)
N1 P2 Rh2 Br2 -49.2(2)
C19 Rh1 Rh2 P4 -85.30(19)
P1 Rh1 Rh2 P4 -174.34(6)
P3 Rh1 Rh2 P4 2.48(6)
Br2 Rh1 Rh2 P4 94.46(5)
Br1 Rh1 Rh2 P4 95.55(10)
C19 Rh1 Rh2 P2 82.79(19)
P1 Rh1 Rh2 P2 -6.24(6)
P3 Rh1 Rh2 P2 170.58(6)
Br2 Rh1 Rh2 P2 -97.44(5)
Br1 Rh1 Rh2 P2 -96.36(10)
C19 Rh1 Rh2 Br3 178.0(2)
P1 Rh1 Rh2 Br3 89.00(12)
P3 Rh1 Rh2 Br3 -94.18(12)
Br2 Rh1 Rh2 Br3 -2.20(11)
Br1 Rh1 Rh2 Br3 -1.12(18)
C19 Rh1 Rh2 Br2 -179.76(19)
P1 Rh1 Rh2 Br2 91.20(5)
P3 Rh1 Rh2 Br2 -91.98(4)
Br1 Rh1 Rh2 Br2 1.08(9)
Rh1 Br2 Rh2 P4 -89.99(4)
Rh1 Br2 Rh2 P2 87.76(5)
Rh1 Br2 Rh2 Br3 179.51(3)
C1S C2S C3S C4S 179.6(9)
C7S C2S C3S C4S 0.0
C2S C3S C4S C5S 0.0
C3S C4S C5S C6S 0.0
C4S C5S C6S C7S 0.0
C5S C6S C7S C2S 0.0
C1S C2S C7S C6S -179.6(9)
C3S C2S C7S C6S 0.0
C1T C2T C3T C4T -179(2)
C7T C2T C3T C4T 0.0
C2T C3T C4T C5T 0.0
C3T C4T C5T C6T 0.0
C4T C5T C6T C7T 0.0
C5T C6T C7T C2T 0.0
C1T C2T C7T C6T 179(3)
C3T C2T C7T C6T 0.0
